data_4107450
loop_
_publ_author_name
'Ronaldo Mariz'
'Xinjun Luan'
'Michele Gatti'
'Anthony Linden'
'Reto Dorta'

_publ_section_title
;
 A Chiral Bis-Sulfoxide Ligand in Late-Transition Metal Catalysis;
 Rhodium-Catalyzed Asymmetric Addition of Arylboronic Acids to
 Electron-Deficient Olefins
;
_journal_name_full 'Journal of the American Chemical Society'
_journal_page_first 2172
_journal_page_last 2173
_journal_paper_doi 10.1021/ja710665q
_journal_volume 130
_journal_year 2008
_chemical_absolute_configuration ad
_chemical_formula_moiety 'C68 H52 Cl2 O4 Rh2 S4, 1.33(C4 H8 O)'
_chemical_formula_sum 'C73.33 H62.67 Cl2 O5.33 Rh2 S4'
_chemical_formula_weight 1434.16
_chemical_name_systematic
; 
 ? 
;
_space_group_IT_number 199
_symmetry_cell_setting cubic
_symmetry_Int_Tables_number 199
_symmetry_space_group_name_Hall 'I 2b 2c 3'
_symmetry_space_group_name_H-M 'I 21 3'
_atom_sites_solution_hydrogens geom
_atom_sites_solution_primary direct
_atom_sites_solution_secondary difmap
_audit_creation_date 07-08-24
_audit_creation_method SHELXL-97
_cell_angle_alpha 90.00
_cell_angle_beta 90.00
_cell_angle_gamma 90.00
_cell_formula_units_Z 12
_cell_length_a 28.7957(6)
_cell_length_b 28.7957(6)
_cell_length_c 28.7957(6)
_cell_measurement_reflns_used 24733
_cell_measurement_temperature 160(1)
_cell_measurement_theta_max 25.0
_cell_measurement_theta_min 2.0
_cell_volume 23877.2(9)
_computing_cell_refinement 'DENZO-SMN (Otwinowski & Minor, 1997)'
_computing_data_collection 'COLLECT (Nonius, 2000)'
_computing_data_reduction 'DENZO-SMN and SCALEPACK (Otwinowski & Minor, 1997)'
_computing_molecular_graphics 'ORTEPII (Johnson, 1976)'
_computing_publication_material 'SHELXL97 and PLATON (Spek, 2006)'
_computing_structure_refinement 'SHELXL97 (Sheldrick, 1997)'
_computing_structure_solution 'SHELXS97 (Sheldrick, 1997)'
_diffrn_ambient_temperature 160(1)
_diffrn_detector '65 mm CCD camera on \k goniostat'
_diffrn_detector_area_resol_mean 9
_diffrn_measured_fraction_theta_full 0.998
_diffrn_measured_fraction_theta_max 0.998
_diffrn_measurement_device_type 'Nonius KappaCCD area-detector diffractometer'
_diffrn_measurement_method '\f and \w scans with \k offsets'
_diffrn_radiation_monochromator 'horizontally mounted graphite crystal'
_diffrn_radiation_source 'Nonius FR590 sealed tube generator'
_diffrn_radiation_type 'Mo K\a'
_diffrn_radiation_wavelength 0.71073
_diffrn_reflns_av_R_equivalents 0.0818
_diffrn_reflns_av_sigmaI/netI 0.0599
_diffrn_reflns_limit_h_max 34
_diffrn_reflns_limit_h_min -25
_diffrn_reflns_limit_k_max 33
_diffrn_reflns_limit_k_min -34
_diffrn_reflns_limit_l_max 34
_diffrn_reflns_limit_l_min -32
_diffrn_reflns_number 28336
_diffrn_reflns_theta_full 25.01
_diffrn_reflns_theta_max 25.01
_diffrn_reflns_theta_min 2.00
_diffrn_standards_decay_% 0
_diffrn_standards_number 0
_exptl_absorpt_coefficient_mu 0.628
_exptl_absorpt_correction_T_max 0.722
_exptl_absorpt_correction_T_min 0.655
_exptl_absorpt_correction_type multi-scan
_exptl_absorpt_process_details '(Blessing, 1995)'
_exptl_crystal_colour red
_exptl_crystal_density_diffrn 1.197
_exptl_crystal_description prism
_exptl_crystal_F_000 8799.5
_exptl_crystal_size_max 0.35
_exptl_crystal_size_mid 0.30
_exptl_crystal_size_min 0.28
_refine_diff_density_max 0.341
_refine_diff_density_min -0.381
_refine_diff_density_rms 0.080
_refine_ls_abs_structure_details 'Flack & Bernardinelli (2000)'
_refine_ls_abs_structure_Flack 0.01(3)
_refine_ls_extinction_method none
_refine_ls_goodness_of_fit_ref 1.041
_refine_ls_hydrogen_treatment constr
_refine_ls_matrix_type full
_refine_ls_number_parameters 363
_refine_ls_number_reflns 6991
_refine_ls_number_restraints 0
_refine_ls_restrained_S_all 1.041
_refine_ls_R_factor_all 0.0527
_refine_ls_R_factor_gt 0.0424
_refine_ls_shift/su_max 0.002
_refine_ls_shift/su_mean 0.000
_refine_ls_structure_factor_coef Fsqd
_refine_ls_weighting_details 'w=1/[\s^2^(Fo^2^)+(0.068P)^2^] where P=(Fo^2^+2Fc^2^)/3'
_refine_ls_weighting_scheme calc
_refine_ls_wR_factor_gt 0.1065
_refine_ls_wR_factor_ref 0.1117
_reflns_number_gt 6012
_reflns_number_total 6992
_reflns_threshold_expression 'I > 2\s(I)'
_cod_data_source_file ja710665q-file002.cif
_cod_data_source_block 2
_cod_original_sg_symbol_H-M 'I 21 3 '
_cod_database_code 4107450

loop_
_symmetry_equiv_pos_as_xyz
'x, y, z'
'z, x, y'
'y, z, x'
'x+1/2, -y+1/2, -z'
'z+1/2, -x+1/2, -y'
'y+1/2, -z+1/2, -x'
'-x, y+1/2, -z+1/2'
'-z, x+1/2, -y+1/2'
'-y, z+1/2, -x+1/2'
'-x+1/2, -y, z+1/2'
'-z+1/2, -x, y+1/2'
'-y+1/2, -z, x+1/2'
'x+1/2, y+1/2, z+1/2'
'z+1/2, x+1/2, y+1/2'
'y+1/2, z+1/2, x+1/2'
'x+1, -y+1, -z+1/2'
'z+1, -x+1, -y+1/2'
'y+1, -z+1, -x+1/2'
'-x+1/2, y+1, -z+1'
'-z+1/2, x+1, -y+1'
'-y+1/2, z+1, -x+1'
'-x+1, -y+1/2, z+1'
'-z+1, -x+1/2, y+1'
'-y+1, -z+1/2, x+1'

loop_
_atom_site_label
_atom_site_type_symbol
_atom_site_fract_x
_atom_site_fract_y
_atom_site_fract_z
_atom_site_U_iso_or_equiv
_atom_site_adp_type
_atom_site_occupancy
_atom_site_symmetry_multiplicity
_atom_site_calc_flag
_atom_site_refinement_flags
Rh1 Rh 0.967547(12) 0.791175(12) 0.111940(13) 0.02866(11) Uani 1 1 d .
Cl1 Cl 0.95792(4) 0.71615(4) 0.07821(4) 0.0389(3) Uani 1 1 d .
S1 S 0.98776(4) 0.85667(4) 0.14524(4) 0.0305(3) Uani 1 1 d .
S2 S 0.89593(4) 0.78788(4) 0.13726(4) 0.0339(3) Uani 1 1 d .
O1 O 1.03764(11) 0.86302(13) 0.15310(14) 0.0452(9) Uani 1 1 d .
O2 O 0.86395(12) 0.75940(12) 0.10930(15) 0.0456(9) Uani 1 1 d .
C1 C 0.96162(16) 0.86287(15) 0.20176(16) 0.0279(10) Uani 1 1 d .
C2 C 0.99208(17) 0.85540(16) 0.23921(19) 0.0352(11) Uani 1 1 d .
H2 H 1.0241 0.8502 0.2335 0.042 Uiso 1 1 calc R
C3 C 0.97606(19) 0.85565(18) 0.28289(19) 0.0435(13) Uani 1 1 d .
H3 H 0.9972 0.8511 0.3078 0.052 Uiso 1 1 calc R
C4 C 0.92844(18) 0.86246(17) 0.29294(19) 0.0386(12) Uani 1 1 d .
C5 C 0.9090(3) 0.8612(2) 0.3384(2) 0.0578(18) Uani 1 1 d .
H5 H 0.9289 0.8571 0.3644 0.069 Uiso 1 1 calc R
C6 C 0.8627(3) 0.86575(19) 0.3454(2) 0.0562(18) Uani 1 1 d .
H6 H 0.8508 0.8642 0.3761 0.067 Uiso 1 1 calc R
C7 C 0.8333(2) 0.87248(19) 0.3098(2) 0.0468(14) Uani 1 1 d .
H7 H 0.8009 0.8753 0.3157 0.056 Uiso 1 1 calc R
C8 C 0.84907(18) 0.87523(16) 0.26524(19) 0.0372(12) Uani 1 1 d .
H8 H 0.8276 0.8804 0.2407 0.045 Uiso 1 1 calc R
C9 C 0.89746(17) 0.87039(15) 0.25489(16) 0.0303(10) Uani 1 1 d .
C10 C 0.91487(16) 0.87119(14) 0.20894(18) 0.0298(10) Uani 1 1 d .
C11 C 0.88180(15) 0.87880(15) 0.16920(15) 0.0257(9) Uani 1 1 d .
C12 C 0.86197(17) 0.92429(15) 0.16269(17) 0.0299(10) Uani 1 1 d .
C13 C 0.87470(18) 0.96292(18) 0.19078(17) 0.0363(11) Uani 1 1 d .
H13 H 0.8959 0.9586 0.2157 0.044 Uiso 1 1 calc R
C14 C 0.8570(2) 1.00595(18) 0.18256(19) 0.0471(14) Uani 1 1 d .
H14 H 0.8657 1.0312 0.2020 0.057 Uiso 1 1 calc R
C15 C 0.8262(2) 1.0134(2) 0.1460(2) 0.0541(15) Uani 1 1 d .
H15 H 0.8145 1.0437 0.1404 0.065 Uiso 1 1 calc R
C16 C 0.8129(2) 0.97771(19) 0.1184(2) 0.0534(16) Uani 1 1 d .
H16 H 0.7915 0.9830 0.0939 0.064 Uiso 1 1 calc R
C17 C 0.83094(18) 0.93220(18) 0.12586(19) 0.0389(12) Uani 1 1 d .
C18 C 0.8178(2) 0.8949(2) 0.0968(2) 0.0486(14) Uani 1 1 d .
H18 H 0.7954 0.8997 0.0731 0.058 Uiso 1 1 calc R
C19 C 0.83720(19) 0.85179(19) 0.1027(2) 0.0451(13) Uani 1 1 d .
H19 H 0.8292 0.8271 0.0824 0.054 Uiso 1 1 calc R
C20 C 0.86910(15) 0.84455(16) 0.13913(19) 0.0342(11) Uani 1 1 d .
C21 C 0.96759(19) 0.90850(16) 0.11814(18) 0.0362(11) Uani 1 1 d .
C22 C 0.9797(2) 0.95034(19) 0.1381(2) 0.0479(14) Uani 1 1 d .
H22 H 0.9983 0.9511 0.1653 0.057 Uiso 1 1 calc R
C23 C 0.9642(3) 0.99162(19) 0.1177(2) 0.0579(17) Uani 1 1 d .
H23 H 0.9721 1.0204 0.1317 0.069 Uiso 1 1 calc R
C24 C 0.9379(2) 0.9915(2) 0.0780(2) 0.0594(17) Uani 1 1 d .
C25 C 0.9273(2) 0.9483(2) 0.0572(2) 0.0604(17) Uani 1 1 d .
H25 H 0.9094 0.9475 0.0296 0.073 Uiso 1 1 calc R
C26 C 0.94273(19) 0.90692(19) 0.0768(2) 0.0435(13) Uani 1 1 d .
H26 H 0.9364 0.8781 0.0621 0.052 Uiso 1 1 calc R
C27 C 0.89079(17) 0.76873(15) 0.19636(19) 0.0357(12) Uani 1 1 d .
C28 C 0.84764(18) 0.77114(17) 0.2185(2) 0.0439(14) Uani 1 1 d .
H28 H 0.8211 0.7814 0.2018 0.053 Uiso 1 1 calc R
C29 C 0.8438(2) 0.7588(2) 0.2638(2) 0.0518(16) Uani 1 1 d .
H29 H 0.8144 0.7608 0.2787 0.062 Uiso 1 1 calc R
C30 C 0.8816(2) 0.74357(18) 0.2885(2) 0.0502(15) Uani 1 1 d .
C31 C 0.9254(2) 0.73950(18) 0.2647(2) 0.0502(15) Uani 1 1 d .
H31 H 0.9519 0.7281 0.2808 0.060 Uiso 1 1 calc R
C32 C 0.92886(19) 0.75213(17) 0.2191(2) 0.0407(13) Uani 1 1 d .
H32 H 0.9577 0.7493 0.2033 0.049 Uiso 1 1 calc R
C33 C 0.9206(3) 1.0358(2) 0.0578(3) 0.077(2) Uani 1 1 d .
H331 H 0.9385 1.0433 0.0298 0.116 Uiso 1 1 calc R
H332 H 0.9241 1.0608 0.0806 0.116 Uiso 1 1 calc R
H333 H 0.8877 1.0324 0.0496 0.116 Uiso 1 1 calc R
C34 C 0.8776(3) 0.7329(3) 0.3401(2) 0.073(2) Uani 1 1 d .
H341 H 0.8451 0.7357 0.3498 0.110 Uiso 1 1 calc R
H342 H 0.8966 0.7550 0.3578 0.110 Uiso 1 1 calc R
H343 H 0.8885 0.7012 0.3460 0.110 Uiso 1 1 calc R

loop_
_atom_site_aniso_label
_atom_site_aniso_U_11
_atom_site_aniso_U_22
_atom_site_aniso_U_33
_atom_site_aniso_U_23
_atom_site_aniso_U_13
_atom_site_aniso_U_12
Rh1 0.0249(2) 0.0252(2) 0.0358(2) 0.00109(16) 0.00265(15) 0.00407(15)
Cl1 0.0366(7) 0.0363(7) 0.0437(7) -0.0105(5) -0.0151(5) 0.0092(5)
S1 0.0225(6) 0.0273(6) 0.0418(7) 0.0022(5) 0.0069(5) -0.0017(5)
S2 0.0263(6) 0.0233(6) 0.0522(7) -0.0024(5) 0.0036(5) -0.0014(5)
O1 0.0211(17) 0.049(2) 0.066(3) -0.0034(19) 0.0052(17) -0.0091(16)
O2 0.0302(18) 0.0322(18) 0.075(3) -0.0079(19) -0.0102(19) -0.0062(15)
C1 0.029(2) 0.022(2) 0.033(3) 0.0038(19) -0.001(2) -0.0007(19)
C2 0.027(2) 0.027(3) 0.051(3) 0.005(2) -0.004(2) 0.002(2)
C3 0.047(3) 0.041(3) 0.042(3) 0.014(2) -0.015(3) -0.002(2)
C4 0.050(3) 0.026(2) 0.039(3) 0.005(2) -0.001(3) 0.001(2)
C5 0.097(5) 0.045(3) 0.031(3) 0.008(3) 0.009(3) 0.013(3)
C6 0.089(5) 0.034(3) 0.046(3) 0.006(3) 0.035(4) -0.001(3)
C7 0.058(4) 0.036(3) 0.046(3) 0.010(2) 0.023(3) 0.002(3)
C8 0.041(3) 0.025(2) 0.046(3) 0.003(2) 0.015(2) 0.001(2)
C9 0.035(3) 0.023(2) 0.033(3) 0.0052(19) 0.008(2) -0.003(2)
C10 0.030(2) 0.016(2) 0.043(3) 0.008(2) 0.002(2) -0.0027(18)
C11 0.021(2) 0.028(2) 0.028(2) 0.0073(19) 0.0039(18) -0.0002(18)
C12 0.032(2) 0.022(2) 0.036(3) 0.0058(19) 0.007(2) 0.002(2)
C13 0.042(3) 0.034(3) 0.032(3) 0.004(2) 0.001(2) 0.006(2)
C14 0.072(4) 0.027(3) 0.043(3) -0.002(2) -0.005(3) 0.008(3)
C15 0.069(4) 0.033(3) 0.061(4) 0.003(3) -0.004(3) 0.018(3)
C16 0.059(4) 0.038(3) 0.063(4) 0.004(3) -0.017(3) 0.017(3)
C17 0.032(3) 0.031(3) 0.053(3) 0.004(2) -0.006(2) 0.006(2)
C18 0.046(3) 0.040(3) 0.060(4) -0.004(3) -0.013(3) 0.012(3)
C19 0.041(3) 0.038(3) 0.056(4) -0.010(3) -0.006(3) 0.006(2)
C20 0.018(2) 0.030(2) 0.054(3) 0.000(2) 0.001(2) 0.0042(19)
C21 0.044(3) 0.025(2) 0.039(3) 0.005(2) 0.018(2) -0.003(2)
C22 0.060(4) 0.035(3) 0.049(3) 0.015(3) 0.007(3) -0.008(3)
C23 0.105(5) 0.026(3) 0.042(3) 0.012(2) 0.012(4) -0.015(3)
C24 0.075(5) 0.048(4) 0.055(4) 0.023(3) 0.023(3) 0.007(3)
C25 0.070(4) 0.055(4) 0.057(4) 0.022(3) 0.007(3) 0.004(3)
C26 0.045(3) 0.041(3) 0.045(3) 0.000(3) 0.007(3) -0.002(2)
C27 0.029(3) 0.020(2) 0.057(3) 0.007(2) 0.013(2) -0.009(2)
C28 0.032(3) 0.028(3) 0.072(4) 0.000(3) 0.013(3) -0.003(2)
C29 0.039(3) 0.043(3) 0.074(4) 0.006(3) 0.030(3) -0.008(3)
C30 0.055(4) 0.030(3) 0.065(4) 0.009(3) 0.018(3) -0.009(3)
C31 0.046(3) 0.029(3) 0.076(4) 0.007(3) 0.015(3) 0.003(2)
C32 0.036(3) 0.026(2) 0.060(4) 0.006(2) 0.011(3) 0.002(2)
C33 0.105(6) 0.043(4) 0.084(5) 0.037(4) 0.015(5) 0.014(4)
C34 0.082(5) 0.068(4) 0.069(5) 0.022(4) 0.036(4) -0.007(4)

loop_
_atom_type_symbol
_atom_type_description
_atom_type_number_in_cell
_atom_type_scat_dispersion_real
_atom_type_scat_dispersion_imag
_atom_type_scat_source
C C 880 0.0033 0.0016
; International Tables for Crystallography (1992). 
Vol. C, Tables 4.2.6.8 and 6.1.1.4
;
H H 751 0.0000 0.0000
; International Tables for Crystallography (1992). 
Vol. C, Tables 4.2.6.8 and 6.1.1.4
;
Cl Cl 24 0.1484 0.1585
; International Tables for Crystallography (1992). 
Vol. C, Tables 4.2.6.8 and 6.1.1.4
;
O O 64 0.0106 0.0060
; International Tables for Crystallography (1992). 
Vol. C, Tables 4.2.6.8 and 6.1.1.4
;
Rh Rh 24 -1.1178 0.9187
; International Tables for Crystallography (1992). 
Vol. C, Tables 4.2.6.8 and 6.1.1.4
;
S S 48 0.1246 0.1234
; International Tables for Crystallography (1992). 
Vol. C, Tables 4.2.6.8 and 6.1.1.4
;

loop_
_geom_angle_atom_site_label_1
_geom_angle_atom_site_label_2
_geom_angle_atom_site_label_3
_geom_angle
_geom_angle_site_symmetry_1
_geom_angle_site_symmetry_3
S2 Rh1 S1 98.14(4) . .
S2 Rh1 Cl1 170.97(5) . 22_664
S1 Rh1 Cl1 90.89(5) . 22_664
S2 Rh1 Cl1 89.25(5) . .
S1 Rh1 Cl1 170.89(4) . .
Cl1 Rh1 Cl1 81.80(6) 22_664 .
Rh1 Cl1 Rh1 78.94(4) 22_664 .
O1 S1 C21 106.4(2) . .
O1 S1 C1 104.9(2) . .
C21 S1 C1 100.2(2) . .
O1 S1 Rh1 115.77(16) . .
C21 S1 Rh1 116.24(18) . .
C1 S1 Rh1 111.66(15) . .
O2 S2 C27 107.2(2) . .
O2 S2 C20 104.6(2) . .
C27 S2 C20 102.3(2) . .
O2 S2 Rh1 115.54(17) . .
C27 S2 Rh1 114.01(17) . .
C20 S2 Rh1 111.94(16) . .
C10 C1 C2 121.3(5) . .
C10 C1 S1 124.0(4) . .
C2 C1 S1 114.6(4) . .
C3 C2 C1 120.3(5) . .
C3 C2 H2 119.9 . .
C1 C2 H2 119.9 . .
C2 C3 C4 121.8(5) . .
C2 C3 H3 119.1 . .
C4 C3 H3 119.1 . .
C3 C4 C5 124.4(5) . .
C3 C4 C9 118.0(5) . .
C5 C4 C9 117.6(5) . .
C6 C5 C4 121.4(6) . .
C6 C5 H5 119.3 . .
C4 C5 H5 119.3 . .
C7 C6 C5 121.5(6) . .
C7 C6 H6 119.3 . .
C5 C6 H6 119.3 . .
C6 C7 C8 121.0(6) . .
C6 C7 H7 119.5 . .
C8 C7 H7 119.5 . .
C7 C8 C9 121.0(5) . .
C7 C8 H8 119.5 . .
C9 C8 H8 119.5 . .
C10 C9 C4 119.8(4) . .
C10 C9 C8 122.5(5) . .
C4 C9 C8 117.6(5) . .
C1 C10 C9 118.8(5) . .
C1 C10 C11 121.9(4) . .
C9 C10 C11 119.3(4) . .
C20 C11 C12 118.0(4) . .
C20 C11 C10 123.2(4) . .
C12 C11 C10 118.8(4) . .
C17 C12 C13 117.8(4) . .
C17 C12 C11 119.8(4) . .
C13 C12 C11 122.3(4) . .
C14 C13 C12 121.1(5) . .
C14 C13 H13 119.5 . .
C12 C13 H13 119.5 . .
C13 C14 C15 120.7(5) . .
C13 C14 H14 119.7 . .
C15 C14 H14 119.7 . .
C16 C15 C14 120.6(5) . .
C16 C15 H15 119.7 . .
C14 C15 H15 119.7 . .
C15 C16 C17 120.3(5) . .
C15 C16 H16 119.9 . .
C17 C16 H16 119.9 . .
C12 C17 C18 119.6(5) . .
C12 C17 C16 119.7(5) . .
C18 C17 C16 120.8(5) . .
C19 C18 C17 120.5(5) . .
C19 C18 H18 119.8 . .
C17 C18 H18 119.8 . .
C18 C19 C20 119.4(5) . .
C18 C19 H19 120.3 . .
C20 C19 H19 120.3 . .
C11 C20 C19 122.7(4) . .
C11 C20 S2 123.9(4) . .
C19 C20 S2 112.9(4) . .
C22 C21 C26 121.0(5) . .
C22 C21 S1 117.8(4) . .
C26 C21 S1 121.0(4) . .
C21 C22 C23 119.2(6) . .
C21 C22 H22 120.4 . .
C23 C22 H22 120.4 . .
C24 C23 C22 121.6(6) . .
C24 C23 H23 119.2 . .
C22 C23 H23 119.2 . .
C23 C24 C25 118.3(6) . .
C23 C24 C33 120.6(7) . .
C25 C24 C33 121.1(7) . .
C26 C25 C24 121.0(6) . .
C26 C25 H25 119.5 . .
C24 C25 H25 119.5 . .
C21 C26 C25 118.9(6) . .
C21 C26 H26 120.6 . .
C25 C26 H26 120.6 . .
C32 C27 C28 120.9(5) . .
C32 C27 S2 119.8(4) . .
C28 C27 S2 119.3(4) . .
C29 C28 C27 119.9(6) . .
C29 C28 H28 120.1 . .
C27 C28 H28 120.1 . .
C28 C29 C30 121.1(5) . .
C28 C29 H29 119.4 . .
C30 C29 H29 119.4 . .
C29 C30 C31 118.3(5) . .
C29 C30 C34 120.7(6) . .
C31 C30 C34 121.0(6) . .
C32 C31 C30 119.9(6) . .
C32 C31 H31 120.0 . .
C30 C31 H31 120.0 . .
C27 C32 C31 119.8(5) . .
C27 C32 H32 120.1 . .
C31 C32 H32 120.1 . .
C24 C33 H331 109.5 . .
C24 C33 H332 109.5 . .
H331 C33 H332 109.5 . .
C24 C33 H333 109.5 . .
H331 C33 H333 109.5 . .
H332 C33 H333 109.5 . .
C30 C34 H341 109.5 . .
C30 C34 H342 109.5 . .
H341 C34 H342 109.5 . .
C30 C34 H343 109.5 . .
H341 C34 H343 109.5 . .
H342 C34 H343 109.5 . .

loop_
_geom_bond_atom_site_label_1
_geom_bond_atom_site_label_2
_geom_bond_distance
_geom_bond_site_symmetry_2
Rh1 S2 2.1893(12) .
Rh1 S1 2.1942(13) .
Rh1 Cl1 2.3650(12) 22_664
Rh1 Cl1 2.3847(12) .
Rh1 Rh1 3.0194(7) 22_664
S1 O1 1.466(4) .
S1 C21 1.782(5) .
S1 C1 1.802(5) .
S2 O2 1.473(4) .
S2 C27 1.795(5) .
S2 C20 1.806(5) .
C1 C10 1.383(7) .
C1 C2 1.407(7) .
C2 C3 1.340(8) .
C2 H2 0.9500 .
C3 C4 1.415(8) .
C3 H3 0.9500 .
C4 C5 1.424(8) .
C4 C9 1.431(7) .
C5 C6 1.353(10) .
C5 H5 0.9500 .
C6 C7 1.346(9) .
C6 H6 0.9500 .
C7 C8 1.363(8) .
C7 H7 0.9500 .
C8 C9 1.432(7) .
C8 H8 0.9500 .
C9 C10 1.415(7) .
C10 C11 1.505(7) .
C11 C20 1.362(7) .
C11 C12 1.441(6) .
C12 C17 1.405(7) .
C12 C13 1.423(7) .
C13 C14 1.361(7) .
C13 H13 0.9500 .
C14 C15 1.392(9) .
C14 H14 0.9500 .
C15 C16 1.355(9) .
C15 H15 0.9500 .
C16 C17 1.426(7) .
C16 H16 0.9500 .
C17 C18 1.413(8) .
C18 C19 1.371(8) .
C18 H18 0.9500 .
C19 C20 1.410(8) .
C19 H19 0.9500 .
C21 C22 1.379(8) .
C21 C26 1.390(8) .
C22 C23 1.398(8) .
C22 H22 0.9500 .
C23 C24 1.372(9) .
C23 H23 0.9500 .
C24 C25 1.413(10) .
C24 C33 1.488(9) .
C25 C26 1.391(8) .
C25 H25 0.9500 .
C26 H26 0.9500 .
C27 C32 1.364(8) .
C27 C28 1.398(7) .
C28 C29 1.357(9) .
C28 H28 0.9500 .
C29 C30 1.375(9) .
C29 H29 0.9500 .
C30 C31 1.440(8) .
C30 C34 1.521(9) .
C31 C32 1.367(9) .
C31 H31 0.9500 .
C32 H32 0.9500 .
C33 H331 0.9800 .
C33 H332 0.9800 .
C33 H333 0.9800 .
C34 H341 0.9800 .
C34 H342 0.9800 .
C34 H343 0.9800 .

loop_
_geom_torsion_atom_site_label_1
_geom_torsion_atom_site_label_2
_geom_torsion_atom_site_label_3
_geom_torsion_atom_site_label_4
_geom_torsion
_geom_torsion_site_symmetry_1
_geom_torsion_site_symmetry_4
S2 Rh1 Cl1 Rh1 -136.48(4) . 22_664
Cl1 Rh1 Cl1 Rh1 44.73(5) 22_664 22_664
S2 Rh1 S1 O1 156.19(19) . .
S2 Rh1 S1 C21 -77.82(19) . .
S2 Rh1 S1 C1 36.22(17) . .
S1 Rh1 S2 O2 157.02(18) . .
S1 Rh1 S2 C27 -78.13(17) . .
S1 Rh1 S2 C20 37.5(2) . .
O1 S1 C1 C10 162.8(4) . .
C21 S1 C1 C10 52.6(4) . .
Rh1 S1 C1 C10 -71.1(4) . .
O1 S1 C1 C2 -21.4(4) . .
C21 S1 C1 C2 -131.6(4) . .
Rh1 S1 C1 C2 104.8(3) . .
C10 C1 C2 C3 0.8(7) . .
S1 C1 C2 C3 -175.1(4) . .
C1 C2 C3 C4 1.2(8) . .
C2 C3 C4 C5 177.3(5) . .
C2 C3 C4 C9 -1.6(8) . .
C3 C4 C5 C6 -176.7(5) . .
C9 C4 C5 C6 2.2(8) . .
C4 C5 C6 C7 -1.2(10) . .
C5 C6 C7 C8 -0.4(9) . .
C6 C7 C8 C9 0.9(8) . .
C3 C4 C9 C10 0.0(7) . .
C5 C4 C9 C10 -178.9(5) . .
C3 C4 C9 C8 177.3(4) . .
C5 C4 C9 C8 -1.6(7) . .
C7 C8 C9 C10 177.4(5) . .
C7 C8 C9 C4 0.2(7) . .
C2 C1 C10 C9 -2.3(7) . .
S1 C1 C10 C9 173.2(3) . .
C2 C1 C10 C11 -179.4(4) . .
S1 C1 C10 C11 -3.9(6) . .
C4 C9 C10 C1 1.9(7) . .
C8 C9 C10 C1 -175.3(4) . .
C4 C9 C10 C11 179.0(4) . .
C8 C9 C10 C11 1.9(7) . .
C1 C10 C11 C20 69.6(6) . .
C9 C10 C11 C20 -107.5(5) . .
C1 C10 C11 C12 -111.2(5) . .
C9 C10 C11 C12 71.7(5) . .
C20 C11 C12 C17 -0.6(7) . .
C10 C11 C12 C17 -179.9(4) . .
C20 C11 C12 C13 -176.9(4) . .
C10 C11 C12 C13 3.9(7) . .
C17 C12 C13 C14 0.8(7) . .
C11 C12 C13 C14 177.0(5) . .
C12 C13 C14 C15 -0.7(9) . .
C13 C14 C15 C16 0.9(10) . .
C14 C15 C16 C17 -1.2(10) . .
C13 C12 C17 C18 179.3(5) . .
C11 C12 C17 C18 2.9(7) . .
C13 C12 C17 C16 -1.0(8) . .
C11 C12 C17 C16 -177.4(5) . .
C15 C16 C17 C12 1.2(9) . .
C15 C16 C17 C18 -179.1(6) . .
C12 C17 C18 C19 -3.9(9) . .
C16 C17 C18 C19 176.4(6) . .
C17 C18 C19 C20 2.5(9) . .
C12 C11 C20 C19 -0.8(7) . .
C10 C11 C20 C19 178.4(5) . .
C12 C11 C20 S2 171.6(3) . .
C10 C11 C20 S2 -9.2(7) . .
C18 C19 C20 C11 -0.1(8) . .
C18 C19 C20 S2 -173.3(5) . .
O2 S2 C20 C11 165.6(4) . .
C27 S2 C20 C11 53.9(5) . .
Rh1 S2 C20 C11 -68.6(5) . .
O2 S2 C20 C19 -21.3(4) . .
C27 S2 C20 C19 -133.0(4) . .
Rh1 S2 C20 C19 104.5(4) . .
O1 S1 C21 C22 -49.4(5) . .
C1 S1 C21 C22 59.6(5) . .
Rh1 S1 C21 C22 -179.9(4) . .
O1 S1 C21 C26 127.1(4) . .
C1 S1 C21 C26 -123.9(4) . .
Rh1 S1 C21 C26 -3.5(5) . .
C26 C21 C22 C23 3.8(8) . .
S1 C21 C22 C23 -179.8(5) . .
C21 C22 C23 C24 -1.0(10) . .
C22 C23 C24 C25 -1.1(10) . .
C22 C23 C24 C33 177.9(6) . .
C23 C24 C25 C26 0.5(10) . .
C33 C24 C25 C26 -178.5(6) . .
C22 C21 C26 C25 -4.4(8) . .
S1 C21 C26 C25 179.3(4) . .
C24 C25 C26 C21 2.2(9) . .
O2 S2 C27 C32 120.7(4) . .
C20 S2 C27 C32 -129.6(4) . .
Rh1 S2 C27 C32 -8.5(4) . .
O2 S2 C27 C28 -59.4(4) . .
C20 S2 C27 C28 50.4(4) . .
Rh1 S2 C27 C28 171.4(3) . .
C32 C27 C28 C29 3.1(8) . .
S2 C27 C28 C29 -176.9(4) . .
C27 C28 C29 C30 -0.6(8) . .
C28 C29 C30 C31 -1.9(9) . .
C28 C29 C30 C34 176.0(6) . .
C29 C30 C31 C32 2.1(8) . .
C34 C30 C31 C32 -175.8(6) . .
C28 C27 C32 C31 -2.9(8) . .
S2 C27 C32 C31 177.1(4) . .
C30 C31 C32 C27 0.3(8) . .
